data_7702948
loop_
_publ_author_name
'Galimova, Milyausha F.'
'Zueva, Ekaterina M.'
'Dobrynin, Alexey B.'
'Samigullina, Aida I.'
'Musin, Rustem R.'
'Musina, Elvira I.'
'Karasik, Andrey A.'

_publ_section_title
;
 Cu<sub>4</sub>I<sub>4</sub>-cubane clusters based on
 10-(aryl)phenoxarsines and their luminescence.
;
_journal_issue 2
_journal_name_full 'Dalton transactions (Cambridge, England : 2003)'
_journal_page_first 482
_journal_page_last 491
_journal_paper_doi 10.1039/c9dt04122b
_journal_volume 49
_journal_year 2020
_chemical_formula_moiety 'C18 H12 As F O'
_chemical_formula_sum 'C18 H12 As F O'
_chemical_formula_weight 338.20
_chemical_name_systematic 10-(m-fluorophenyl)phenoxarsine
_space_group_crystal_system monoclinic
_space_group_IT_number 14
_space_group_name_Hall '-P 2ybc'
_space_group_name_H-M_alt 'P 1 21/c 1'
_atom_sites_solution_hydrogens geom
_audit_creation_method SHELXL-2017/1
_audit_update_record
;
2019-10-18 deposited with the CCDC.	2019-12-05 downloaded from the CCDC.
;
_cell_angle_alpha 90
_cell_angle_beta 107.600(6)
_cell_angle_gamma 90
_cell_formula_units_Z 4
_cell_length_a 9.0199(14)
_cell_length_b 11.945(2)
_cell_length_c 13.587(2)
_cell_measurement_reflns_used 3672
_cell_measurement_temperature 100
_cell_measurement_theta_max 26.71
_cell_measurement_theta_min 2.92
_cell_volume 1395.4(4)
_computing_structure_refinement 'SHELXL-2017/1 (Sheldrick, 2017)'
_diffrn_ambient_temperature 100
_diffrn_measured_fraction_theta_full 0.991
_diffrn_measured_fraction_theta_max 0.991
_diffrn_measurement_device_type 'Bruker APEX-II CCD'
_diffrn_measurement_method '\f and \w scans'
_diffrn_radiation_type MoK\a
_diffrn_radiation_wavelength 0.71073
_diffrn_reflns_av_R_equivalents 0.0699
_diffrn_reflns_av_unetI/netI 0.0553
_diffrn_reflns_Laue_measured_fraction_full 0.991
_diffrn_reflns_Laue_measured_fraction_max 0.991
_diffrn_reflns_limit_h_max 11
_diffrn_reflns_limit_h_min -11
_diffrn_reflns_limit_k_max 14
_diffrn_reflns_limit_k_min -14
_diffrn_reflns_limit_l_max 16
_diffrn_reflns_limit_l_min -15
_diffrn_reflns_number 13391
_diffrn_reflns_point_group_measured_fraction_full 0.991
_diffrn_reflns_point_group_measured_fraction_max 0.991
_diffrn_reflns_theta_full 25.242
_diffrn_reflns_theta_max 25.997
_diffrn_reflns_theta_min 2.369
_exptl_absorpt_coefficient_mu 2.442
_exptl_absorpt_correction_T_max 0.7455
_exptl_absorpt_correction_T_min 0.4300
_exptl_absorpt_correction_type multi-scan
_exptl_absorpt_process_details SADABS
_exptl_crystal_colour colorless
_exptl_crystal_density_diffrn 1.610
_exptl_crystal_description prismatic
_exptl_crystal_F_000 680
_exptl_crystal_size_max 0.505
_exptl_crystal_size_mid 0.358
_exptl_crystal_size_min 0.196
_refine_diff_density_max 1.688
_refine_diff_density_min -1.296
_refine_diff_density_rms 0.195
_refine_ls_extinction_method none
_refine_ls_goodness_of_fit_ref 1.099
_refine_ls_hydrogen_treatment constr
_refine_ls_matrix_type full
_refine_ls_number_parameters 190
_refine_ls_number_reflns 2727
_refine_ls_number_restraints 0
_refine_ls_restrained_S_all 1.099
_refine_ls_R_factor_all 0.0675
_refine_ls_R_factor_gt 0.0474
_refine_ls_shift/su_max 0.000
_refine_ls_shift/su_mean 0.000
_refine_ls_structure_factor_coef Fsqd
_refine_ls_weighting_details 'w=1/[\s^2^(Fo^2^)+(0.0852P)^2^] where P=(Fo^2^+2Fc^2^)/3'
_refine_ls_weighting_scheme calc
_refine_ls_wR_factor_gt 0.1235
_refine_ls_wR_factor_ref 0.1443
_reflns_Friedel_coverage 0.000
_reflns_number_gt 2015
_reflns_number_total 2727
_reflns_threshold_expression 'I > 2\s(I)'
_cod_data_source_file c9dt04122b2.cif
_cod_data_source_block Mus219
_cod_depositor_comments 'Adding full bibliography for 7702948--7702952.cif.'
_cod_original_cell_volume 1395.5(4)
_cod_original_sg_symbol_H-M 'P 21/c'
_cod_database_code 7702948
_shelx_shelxl_version_number 2017/1
_shelx_space_group_comment
;
The symmetry employed for this shelxl refinement is uniquely defined
by the following loop, which should always be used as a source of
symmetry information in preference to the above space-group names.
They are only intended as comments.
;
_shelx_estimated_absorpt_t_min 0.372
_shelx_estimated_absorpt_t_max 0.646

loop_
_space_group_symop_operation_xyz
'x, y, z'
'-x, y+1/2, -z+1/2'
'-x, -y, -z'
'x, -y-1/2, z-1/2'

loop_
_atom_site_label
_atom_site_type_symbol
_atom_site_fract_x
_atom_site_fract_y
_atom_site_fract_z
_atom_site_U_iso_or_equiv
_atom_site_adp_type
_atom_site_occupancy
_atom_site_site_symmetry_order
_atom_site_calc_flag
_atom_site_refinement_flags_posn
_atom_site_refinement_flags_adp
C1 C 0.1365(4) 0.4179(3) 0.1033(3) 0.0142(8) Uani 1 1 d . .
C2 C 0.2202(4) 0.4271(3) 0.0321(3) 0.0187(9) Uani 1 1 d . .
H2 H 0.306203 0.474270 0.046998 0.022 Uiso 1 1 calc R U
C3 C 0.1788(5) 0.3681(4) -0.0597(3) 0.0218(10) Uani 1 1 d . .
H3 H 0.236476 0.374826 -0.105689 0.026 Uiso 1 1 calc R U
C4 C 0.0494(5) 0.2985(3) -0.0819(3) 0.0203(9) Uani 1 1 d . .
H4 H 0.020891 0.257854 -0.143133 0.024 Uiso 1 1 calc R U
C5 C -0.0369(5) 0.2890(4) -0.0145(3) 0.0198(10) Uani 1 1 d . .
H5 H -0.124124 0.242973 -0.030689 0.024 Uiso 1 1 calc R U
C6 C 0.0066(4) 0.3484(3) 0.0784(3) 0.0149(8) Uani 1 1 d . .
C7 C -0.0989(4) 0.4049(3) 0.2168(3) 0.0162(9) Uani 1 1 d . .
C8 C -0.2361(5) 0.3950(4) 0.2430(3) 0.0205(9) Uani 1 1 d . .
H8 H -0.310504 0.342292 0.210083 0.025 Uiso 1 1 calc R U
C9 C -0.2610(5) 0.4640(4) 0.3183(4) 0.0229(10) Uani 1 1 d . .
H9 H -0.352195 0.457444 0.336417 0.028 Uiso 1 1 calc R U
C10 C -0.1503(5) 0.5427(4) 0.3668(3) 0.0243(10) Uani 1 1 d . .
H10 H -0.167276 0.589514 0.417012 0.029 Uiso 1 1 calc R U
C11 C -0.0149(5) 0.5513(4) 0.3403(3) 0.0201(9) Uani 1 1 d . .
H11 H 0.058670 0.604680 0.372811 0.024 Uiso 1 1 calc R U
C12 C 0.0142(5) 0.4816(3) 0.2656(3) 0.0152(9) Uani 1 1 d . .
C13 C 0.3309(4) 0.3813(3) 0.3203(3) 0.0165(9) Uani 1 1 d . .
C14 C 0.3715(4) 0.3966(3) 0.4267(3) 0.0195(9) Uani 1 1 d . .
H14 H 0.330295 0.455547 0.454732 0.023 Uiso 1 1 calc R U
C15 C 0.4738(5) 0.3224(4) 0.4893(3) 0.0210(10) Uani 1 1 d . .
C16 C 0.5408(5) 0.2356(4) 0.4522(3) 0.0228(10) Uani 1 1 d . .
H16 H 0.612151 0.188432 0.497013 0.027 Uiso 1 1 calc R U
C17 C 0.5000(5) 0.2197(4) 0.3468(3) 0.0239(10) Uani 1 1 d . .
H17 H 0.543172 0.160851 0.320018 0.029 Uiso 1 1 calc R U
C18 C 0.3940(4) 0.2918(4) 0.2804(3) 0.0195(9) Uani 1 1 d . .
H18 H 0.365397 0.280122 0.209404 0.023 Uiso 1 1 calc R U
O1 O -0.0883(3) 0.3310(2) 0.1403(2) 0.0216(7) Uani 1 1 d . .
F15 F 0.5115(3) 0.3364(2) 0.59320(19) 0.0332(7) Uani 1 1 d . .
As1 As 0.20638(4) 0.49953(3) 0.23128(3) 0.01531(19) Uani 1 1 d . .

loop_
_atom_site_aniso_label
_atom_site_aniso_U_11
_atom_site_aniso_U_22
_atom_site_aniso_U_33
_atom_site_aniso_U_23
_atom_site_aniso_U_13
_atom_site_aniso_U_12
C1 0.018(2) 0.0072(19) 0.015(2) 0.0008(16) 0.0020(16) 0.0016(15)
C2 0.020(2) 0.012(2) 0.024(2) 0.0024(18) 0.0063(17) 0.0037(16)
C3 0.024(2) 0.019(2) 0.024(2) 0.0075(19) 0.0090(18) 0.0085(18)
C4 0.028(2) 0.011(2) 0.019(2) -0.0002(17) 0.0033(18) 0.0095(17)
C5 0.022(2) 0.007(2) 0.027(3) -0.0014(17) 0.0033(18) 0.0000(16)
C6 0.018(2) 0.009(2) 0.018(2) 0.0046(16) 0.0057(17) 0.0034(16)
C7 0.024(2) 0.009(2) 0.016(2) 0.0022(16) 0.0057(16) 0.0049(16)
C8 0.019(2) 0.018(2) 0.022(2) -0.0006(19) 0.0025(17) -0.0040(18)
C9 0.023(2) 0.019(2) 0.030(3) 0.000(2) 0.014(2) -0.0008(18)
C10 0.031(3) 0.017(2) 0.028(3) -0.004(2) 0.014(2) 0.003(2)
C11 0.023(2) 0.013(2) 0.022(2) -0.0005(18) 0.0032(18) -0.0016(18)
C12 0.020(2) 0.007(2) 0.020(2) 0.0033(16) 0.0076(17) -0.0002(15)
C13 0.016(2) 0.012(2) 0.022(2) 0.0009(17) 0.0068(16) -0.0023(16)
C14 0.021(2) 0.013(2) 0.025(2) -0.0002(18) 0.0081(18) -0.0038(17)
C15 0.020(2) 0.023(3) 0.017(2) 0.0058(18) 0.0013(18) -0.0051(17)
C16 0.020(2) 0.017(2) 0.031(3) 0.0085(19) 0.0072(19) 0.0010(17)
C17 0.024(2) 0.016(2) 0.033(3) 0.003(2) 0.0109(19) 0.0014(18)
C18 0.017(2) 0.018(2) 0.022(2) -0.0027(18) 0.0057(17) -0.0017(17)
O1 0.0263(16) 0.0140(16) 0.0261(17) -0.0054(13) 0.0103(13) -0.0041(12)
F15 0.0441(17) 0.0274(16) 0.0236(15) 0.0019(12) 0.0035(12) -0.0014(12)
As1 0.0187(3) 0.0085(3) 0.0189(3) 0.00005(16) 0.0058(2) -0.00187(15)

loop_
_atom_type_symbol
_atom_type_description
_atom_type_scat_dispersion_real
_atom_type_scat_dispersion_imag
_atom_type_scat_source
C C 0.0033 0.0016 'International Tables Vol C Tables 4.2.6.8 and 6.1.1.4'
H H 0.0000 0.0000 'International Tables Vol C Tables 4.2.6.8 and 6.1.1.4'
O O 0.0106 0.0060 'International Tables Vol C Tables 4.2.6.8 and 6.1.1.4'
F F 0.0171 0.0103 'International Tables Vol C Tables 4.2.6.8 and 6.1.1.4'
As As 0.0499 2.0058 'International Tables Vol C Tables 4.2.6.8 and 6.1.1.4'

loop_
_geom_angle_atom_site_label_1
_geom_angle_atom_site_label_2
_geom_angle_atom_site_label_3
_geom_angle
C6 C1 C2 118.0(4)
C6 C1 As1 122.9(3)
C2 C1 As1 119.1(3)
C3 C2 C1 121.9(4)
C3 C2 H2 119.1
C1 C2 H2 119.1
C2 C3 C4 118.8(4)
C2 C3 H3 120.6
C4 C3 H3 120.6
C5 C4 C3 120.8(4)
C5 C4 H4 119.6
C3 C4 H4 119.6
C4 C5 C6 119.9(4)
C4 C5 H5 120.0
C6 C5 H5 120.0
O1 C6 C1 124.8(4)
O1 C6 C5 114.6(3)
C1 C6 C5 120.6(4)
C12 C7 O1 124.9(3)
C12 C7 C8 121.2(4)
O1 C7 C8 113.9(3)
C9 C8 C7 119.6(4)
C9 C8 H8 120.2
C7 C8 H8 120.2
C10 C9 C8 120.1(4)
C10 C9 H9 120.0
C8 C9 H9 120.0
C11 C10 C9 119.7(4)
C11 C10 H10 120.2
C9 C10 H10 120.2
C10 C11 C12 121.4(4)
C10 C11 H11 119.3
C12 C11 H11 119.3
C7 C12 C11 118.0(4)
C7 C12 As1 122.8(3)
C11 C12 As1 119.2(3)
C14 C13 C18 119.6(4)
C14 C13 As1 117.7(3)
C18 C13 As1 122.2(3)
C15 C14 C13 118.4(4)
C15 C14 H14 120.8
C13 C14 H14 120.8
F15 C15 C16 118.4(4)
F15 C15 C14 118.3(4)
C16 C15 C14 123.3(4)
C15 C16 C17 118.4(4)
C15 C16 H16 120.8
C17 C16 H16 120.8
C16 C17 C18 120.2(4)
C16 C17 H17 119.9
C18 C17 H17 119.9
C17 C18 C13 120.0(4)
C17 C18 H18 120.0
C13 C18 H18 120.0
C6 O1 C7 123.7(3)
C1 As1 C12 95.10(17)
C1 As1 C13 99.31(16)
C12 As1 C13 99.10(16)

loop_
_geom_bond_atom_site_label_1
_geom_bond_atom_site_label_2
_geom_bond_distance
C1 C6 1.391(5)
C1 C2 1.400(5)
C1 As1 1.926(4)
C2 C3 1.382(6)
C2 H2 0.9300
C3 C4 1.390(6)
C3 H3 0.9300
C4 C5 1.374(6)
C4 H4 0.9300
C5 C6 1.397(6)
C5 H5 0.9300
C6 O1 1.385(5)
C7 C12 1.383(5)
C7 O1 1.389(5)
C7 C8 1.392(5)
C8 C9 1.385(6)
C8 H8 0.9300
C9 C10 1.385(7)
C9 H9 0.9300
C10 C11 1.377(6)
C10 H10 0.9300
C11 C12 1.398(6)
C11 H11 0.9300
C12 As1 1.938(4)
C13 C14 1.391(6)
C13 C18 1.397(6)
C13 As1 1.974(4)
C14 C15 1.373(6)
C14 H14 0.9300
C15 F15 1.359(5)
C15 C16 1.371(6)
C16 C17 1.379(6)
C16 H16 0.9300
C17 C18 1.396(6)
C17 H17 0.9300
C18 H18 0.9300

loop_
_geom_torsion_atom_site_label_1
_geom_torsion_atom_site_label_2
_geom_torsion_atom_site_label_3
_geom_torsion_atom_site_label_4
_geom_torsion
C6 C1 C2 C3 -1.2(6)
As1 C1 C2 C3 178.0(3)
C1 C2 C3 C4 0.6(6)
C2 C3 C4 C5 0.5(6)
C3 C4 C5 C6 -1.0(6)
C2 C1 C6 O1 -179.7(3)
As1 C1 C6 O1 1.1(5)
C2 C1 C6 C5 0.7(6)
As1 C1 C6 C5 -178.4(3)
C4 C5 C6 O1 -179.3(4)
C4 C5 C6 C1 0.3(6)
C12 C7 C8 C9 0.8(6)
O1 C7 C8 C9 -180.0(4)
C7 C8 C9 C10 0.3(7)
C8 C9 C10 C11 -0.5(7)
C9 C10 C11 C12 -0.4(7)
O1 C7 C12 C11 179.2(4)
C8 C7 C12 C11 -1.7(6)
O1 C7 C12 As1 1.3(6)
C8 C7 C12 As1 -179.5(3)
C10 C11 C12 C7 1.5(6)
C10 C11 C12 As1 179.4(3)
C18 C13 C14 C15 0.3(6)
As1 C13 C14 C15 -172.0(3)
C13 C14 C15 F15 -179.0(3)
C13 C14 C15 C16 1.5(6)
F15 C15 C16 C17 178.5(4)
C14 C15 C16 C17 -2.0(6)
C15 C16 C17 C18 0.7(6)
C16 C17 C18 C13 1.1(6)
C14 C13 C18 C17 -1.5(6)
As1 C13 C18 C17 170.4(3)
C1 C6 O1 C7 21.8(6)
C5 C6 O1 C7 -158.6(3)
C12 C7 O1 C6 -23.2(6)
C8 C7 O1 C6 157.6(4)
